data_2224513
loop_
_publ_author_name
'Kang, Tai-Ran'
'Chen, Lian-Mei'

_publ_section_title
;
 2-(7-Methyl-3-oxo-1-phenylperhydronaphthalen-4a-yl)malononitrile
;
_journal_coeditor_code XU2670
_journal_issue 12
_journal_name_full 'Acta Crystallographica Section E'
_journal_page_first o3065
_journal_paper_doi 10.1107/S1600536809047175
_journal_volume 65
_journal_year 2009
_chemical_formula_iupac 'C20 H22 N2 O'
_chemical_formula_moiety 'C20 H22 N2 O'
_chemical_formula_sum 'C20 H22 N2 O'
_chemical_formula_weight 306.40
_chemical_name_systematic
;
2-(7-Methyl-3-oxo-1-phenylperhydronaphthalen-4a-yl)malononitrile
;
_space_group_IT_number 4
_symmetry_cell_setting monoclinic
_symmetry_space_group_name_Hall 'P 2yb'
_symmetry_space_group_name_H-M 'P 1 21 1'
_atom_sites_solution_hydrogens geom
_atom_sites_solution_primary direct
_atom_sites_solution_secondary difmap
_audit_creation_method SHELXL-97
_cell_angle_alpha 90.00
_cell_angle_beta 101.38(3)
_cell_angle_gamma 90.00
_cell_formula_units_Z 2
_cell_length_a 11.575(2)
_cell_length_b 6.0907(12)
_cell_length_c 12.276(3)
_cell_measurement_reflns_used 2724
_cell_measurement_temperature 113(2)
_cell_measurement_theta_max 27.9
_cell_measurement_theta_min 3.40
_cell_volume 848.4(3)
_computing_cell_refinement 'CrystalClear (Rigaku/MSC, 2005)'
_computing_data_collection 'CrystalClear (Rigaku/MSC, 2005)'
_computing_data_reduction 'CrystalClear (Rigaku/MSC, 2005)'
_computing_molecular_graphics 'ORTEP-3 (Farrugia, 1997)'
_computing_publication_material 'SHELXL97 (Sheldrick, 2008)'
_computing_structure_refinement 'SHELXL97 (Sheldrick, 2008)'
_computing_structure_solution 'SHELXS97 (Sheldrick, 2008)'
_diffrn_ambient_temperature 113(2)
_diffrn_detector_area_resol_mean 7.31
_diffrn_measured_fraction_theta_full 0.995
_diffrn_measured_fraction_theta_max 0.995
_diffrn_measurement_device_type 'Rigaku Saturn CCD area-detector'
_diffrn_measurement_method '\w and \f'
_diffrn_radiation_monochromator confocal
_diffrn_radiation_source 'rotating anode'
_diffrn_radiation_type MoK\a
_diffrn_radiation_wavelength 0.71073
_diffrn_reflns_av_R_equivalents 0.0627
_diffrn_reflns_av_sigmaI/netI 0.0812
_diffrn_reflns_limit_h_max 15
_diffrn_reflns_limit_h_min -15
_diffrn_reflns_limit_k_max 7
_diffrn_reflns_limit_k_min -7
_diffrn_reflns_limit_l_max 16
_diffrn_reflns_limit_l_min -14
_diffrn_reflns_number 7044
_diffrn_reflns_theta_full 27.87
_diffrn_reflns_theta_max 27.87
_diffrn_reflns_theta_min 3.39
_diffrn_standards_number 0
_exptl_absorpt_coefficient_mu 0.074
_exptl_absorpt_correction_type none
_exptl_crystal_colour colourless
_exptl_crystal_density_diffrn 1.199
_exptl_crystal_density_method 'not measured'
_exptl_crystal_description block
_exptl_crystal_F_000 328
_exptl_crystal_size_max 0.25
_exptl_crystal_size_mid 0.24
_exptl_crystal_size_min 0.21
_refine_diff_density_max 0.222
_refine_diff_density_min -0.241
_refine_ls_extinction_method none
_refine_ls_goodness_of_fit_ref 1.038
_refine_ls_hydrogen_treatment constr
_refine_ls_matrix_type full
_refine_ls_number_parameters 209
_refine_ls_number_reflns 2194
_refine_ls_number_restraints 1
_refine_ls_restrained_S_all 1.037
_refine_ls_R_factor_all 0.0505
_refine_ls_R_factor_gt 0.0393
_refine_ls_shift/su_max 0.000
_refine_ls_shift/su_mean 0.000
_refine_ls_structure_factor_coef Fsqd
_refine_ls_weighting_details 'calc w=1/[\s^2^(Fo^2^)+(0.0210P)^2^] where P=(Fo^2^+2Fc^2^)/3'
_refine_ls_weighting_scheme calc
_refine_ls_wR_factor_gt 0.0807
_refine_ls_wR_factor_ref 0.0826
_reflns_number_gt 1479
_reflns_number_total 2194
_reflns_threshold_expression I>2\s(I)
_cod_data_source_file xu2670.cif
_cod_data_source_block I
_cod_depositor_comments
;
The following automatic conversions were performed:
'_symmetry_cell_setting' value 'Monoclinic' changed to 'monoclinic'
according to '/home/saulius/struct/CIF-dictionaries/cif_core.dic'
dictionary named 'cif_core.dic' version 2.4.1 from 2010-06-29.

Automatic conversion script
Id: cif_fix_enum 1527 2010-12-29 10:47:43Z saulius 

The following automatic conversions were performed:

'_symmetry_cell_setting' value 'Monoclinic' changed to 'monoclinic'
according to /home/saulius/struct/CIF-dictionaries/cif_core.dic
dictionary named 'cif_core.dic' version 2.4.1 from 2010-06-29.

Automatic conversion script
Id: cif_fix_values 1715 2011-07-08 13:25:40Z adriana 
;
_cod_original_sg_symbol_H-M 'P 21'
_cod_database_code 2224513
_cod_database_fobs_code 2224513

loop_
_symmetry_equiv_pos_as_xyz
'x, y, z'
'-x, y+1/2, -z'

loop_
_atom_site_type_symbol
_atom_site_label
_atom_site_fract_x
_atom_site_fract_y
_atom_site_fract_z
_atom_site_U_iso_or_equiv
_atom_site_adp_type
_atom_site_calc_flag
_atom_site_refinement_flags
_atom_site_occupancy
_atom_site_disorder_assembly
_atom_site_disorder_group
O O1 0.59916(14) 0.6258(3) 0.05489(13) 0.0319(4) Uani d . 1 . .
N N1 0.3799(2) 0.3869(4) 0.41898(18) 0.0389(6) Uani d . 1 . .
N N2 0.40092(18) -0.1712(4) 0.21854(19) 0.0354(6) Uani d . 1 . .
C C1 0.61036(19) 0.2632(4) 0.27728(18) 0.0183(5) Uani d . 1 . .
C C2 0.71015(19) 0.1075(4) 0.25731(17) 0.0193(5) Uani d . 1 . .
H H2 0.6728 -0.0267 0.2185 0.023 Uiso calc R 1 . .
C C3 0.7857(2) 0.2188(4) 0.18092(18) 0.0204(5) Uani d . 1 . .
H H3 0.8198 0.3556 0.2194 0.025 Uiso calc R 1 . .
C C4 0.8884(2) 0.0760(4) 0.16412(18) 0.0223(6) Uani d . 1 . .
C C5 1.0035(2) 0.1440(4) 0.20656(19) 0.0272(6) Uani d . 1 . .
H H5 1.0169 0.2812 0.2437 0.033 Uiso calc R 1 . .
C C6 1.0987(2) 0.0139(5) 0.1952(2) 0.0330(7) Uani d . 1 . .
H H6 1.1766 0.0634 0.2239 0.040 Uiso calc R 1 . .
C C7 1.0812(2) -0.1863(5) 0.1427(2) 0.0329(7) Uani d . 1 . .
H H7 1.1466 -0.2765 0.1367 0.040 Uiso calc R 1 . .
C C8 0.9677(2) -0.2551(4) 0.0988(2) 0.0330(6) Uani d . 1 . .
H H8 0.9550 -0.3919 0.0612 0.040 Uiso calc R 1 . .
C C9 0.8720(2) -0.1242(4) 0.10967(19) 0.0283(6) Uani d . 1 . .
H H9 0.7943 -0.1729 0.0793 0.034 Uiso calc R 1 . .
C C10 0.7070(2) 0.2892(4) 0.07005(18) 0.0261(6) Uani d . 1 . .
H H10A 0.7555 0.3644 0.0234 0.031 Uiso calc R 1 . .
H H10B 0.6711 0.1578 0.0294 0.031 Uiso calc R 1 . .
C C11 0.6119(2) 0.4407(4) 0.09118(19) 0.0239(6) Uani d . 1 . .
C C12 0.5360(2) 0.3476(4) 0.16652(17) 0.0220(5) Uani d . 1 . .
H H12A 0.4884 0.2251 0.1281 0.026 Uiso calc R 1 . .
H H12B 0.4811 0.4625 0.1824 0.026 Uiso calc R 1 . .
C C13 0.7868(2) 0.0355(4) 0.36900(18) 0.0207(5) Uani d . 1 . .
H H13A 0.7386 -0.0562 0.4094 0.025 Uiso calc R 1 . .
H H13B 0.8525 -0.0563 0.3540 0.025 Uiso calc R 1 . .
C C14 0.8377(2) 0.2275(4) 0.44301(19) 0.0233(6) Uani d . 1 . .
H H14 0.8921 0.3100 0.4039 0.028 Uiso calc R 1 . .
C C15 0.7405(2) 0.3855(4) 0.46116(18) 0.0226(5) Uani d . 1 . .
H H15A 0.7768 0.5170 0.5013 0.027 Uiso calc R 1 . .
H H15B 0.6912 0.3132 0.5080 0.027 Uiso calc R 1 . .
C C16 0.6622(2) 0.4565(4) 0.35109(18) 0.0207(5) Uani d . 1 . .
H H16A 0.7093 0.5488 0.3097 0.025 Uiso calc R 1 . .
H H16B 0.5969 0.5477 0.3673 0.025 Uiso calc R 1 . .
C C17 0.9091(2) 0.1482(5) 0.55366(19) 0.0341(7) Uani d . 1 . .
H H17A 0.8580 0.0640 0.5932 0.051 Uiso calc R 1 . .
H H17B 0.9414 0.2750 0.5987 0.051 Uiso calc R 1 . .
H H17C 0.9737 0.0546 0.5403 0.051 Uiso calc R 1 . .
C C18 0.52557(19) 0.1314(4) 0.33947(18) 0.0213(5) Uani d . 1 . .
H H18 0.5755 0.0568 0.4048 0.026 Uiso calc R 1 . .
C C19 0.4415(2) 0.2767(4) 0.38201(19) 0.0255(6) Uani d . 1 . .
C C20 0.4563(2) -0.0388(4) 0.2708(2) 0.0235(6) Uani d . 1 . .

loop_
_atom_site_aniso_label
_atom_site_aniso_U_11
_atom_site_aniso_U_22
_atom_site_aniso_U_33
_atom_site_aniso_U_12
_atom_site_aniso_U_13
_atom_site_aniso_U_23
O1 0.0308(10) 0.0322(11) 0.0298(9) 0.0017(9) -0.0009(8) 0.0110(9)
N1 0.0373(14) 0.0422(15) 0.0404(13) -0.0023(12) 0.0155(11) -0.0142(12)
N2 0.0259(12) 0.0288(14) 0.0513(14) -0.0010(11) 0.0073(11) -0.0060(12)
C1 0.0163(12) 0.0199(13) 0.0181(11) 0.0011(10) 0.0022(9) 0.0019(10)
C2 0.0195(12) 0.0195(13) 0.0180(11) -0.0005(11) 0.0010(9) -0.0021(11)
C3 0.0183(12) 0.0233(14) 0.0196(11) 0.0020(11) 0.0035(10) 0.0007(11)
C4 0.0211(13) 0.0274(16) 0.0196(12) -0.0006(12) 0.0070(10) 0.0021(11)
C5 0.0239(13) 0.0336(15) 0.0247(12) -0.0001(13) 0.0063(10) 0.0019(12)
C6 0.0208(14) 0.0470(19) 0.0315(14) 0.0015(13) 0.0059(11) 0.0048(13)
C7 0.0273(15) 0.0419(19) 0.0326(14) 0.0129(14) 0.0133(12) 0.0085(13)
C8 0.0396(17) 0.0318(15) 0.0309(14) 0.0053(14) 0.0150(13) -0.0003(13)
C9 0.0258(14) 0.0293(15) 0.0309(14) 0.0007(12) 0.0086(11) -0.0004(12)
C10 0.0274(14) 0.0332(15) 0.0192(12) 0.0010(12) 0.0080(10) 0.0044(11)
C11 0.0213(13) 0.0314(16) 0.0164(11) 0.0014(12) -0.0030(10) 0.0017(11)
C12 0.0190(12) 0.0245(14) 0.0200(12) 0.0018(12) -0.0019(10) -0.0005(11)
C13 0.0181(12) 0.0232(14) 0.0204(12) 0.0028(11) 0.0030(10) 0.0020(10)
C14 0.0193(12) 0.0283(14) 0.0211(12) 0.0004(11) 0.0012(10) 0.0020(11)
C15 0.0204(13) 0.0235(14) 0.0224(12) 0.0002(11) 0.0001(10) -0.0021(11)
C16 0.0190(12) 0.0195(13) 0.0232(12) 0.0018(11) 0.0032(10) -0.0012(11)
C17 0.0278(14) 0.0434(17) 0.0275(13) 0.0072(14) -0.0036(11) -0.0005(13)
C18 0.0178(11) 0.0218(12) 0.0239(12) 0.0023(11) 0.0031(10) 0.0000(11)
C19 0.0228(13) 0.0311(15) 0.0237(12) -0.0063(13) 0.0070(11) -0.0056(12)
C20 0.0192(13) 0.0230(14) 0.0295(14) 0.0035(12) 0.0081(11) 0.0008(12)

loop_
_atom_type_symbol
_atom_type_description
_atom_type_scat_dispersion_real
_atom_type_scat_dispersion_imag
_atom_type_scat_source
C C 0.0033 0.0000 'International Tables Vol C Tables 4.2.6.8 and 6.1.1.4'
H H 0.0000 0.0000 'International Tables Vol C Tables 4.2.6.8 and 6.1.1.4'
N N 0.0061 0.0000 'International Tables Vol C Tables 4.2.6.8 and 6.1.1.4'
O O 0.0106 0.0000 'International Tables Vol C Tables 4.2.6.8 and 6.1.1.4'

loop_
_geom_angle_atom_site_label_1
_geom_angle_atom_site_label_2
_geom_angle_atom_site_label_3
_geom_angle_site_symmetry_1
_geom_angle_site_symmetry_3
_geom_angle
_geom_angle_publ_flag
C16 C1 C12 . . 110.45(19) ?
C16 C1 C2 . . 110.22(18) ?
C12 C1 C2 . . 111.52(17) ?
C16 C1 C18 . . 108.26(17) ?
C12 C1 C18 . . 107.66(17) ?
C2 C1 C18 . . 108.61(18) ?
C13 C2 C1 . . 110.43(16) ?
C13 C2 C3 . . 111.48(18) ?
C1 C2 C3 . . 110.66(18) ?
C13 C2 H2 . . 108.1 ?
C1 C2 H2 . . 108.1 ?
C3 C2 H2 . . 108.1 ?
C4 C3 C10 . . 112.40(17) ?
C4 C3 C2 . . 112.31(18) ?
C10 C3 C2 . . 110.42(18) ?
C4 C3 H3 . . 107.1 ?
C10 C3 H3 . . 107.1 ?
C2 C3 H3 . . 107.1 ?
C9 C4 C5 . . 118.1(2) ?
C9 C4 C3 . . 122.2(2) ?
C5 C4 C3 . . 119.7(2) ?
C6 C5 C4 . . 120.8(2) ?
C6 C5 H5 . . 119.6 ?
C4 C5 H5 . . 119.6 ?
C7 C6 C5 . . 120.5(2) ?
C7 C6 H6 . . 119.7 ?
C5 C6 H6 . . 119.7 ?
C6 C7 C8 . . 119.4(2) ?
C6 C7 H7 . . 120.3 ?
C8 C7 H7 . . 120.3 ?
C7 C8 C9 . . 120.1(3) ?
C7 C8 H8 . . 119.9 ?
C9 C8 H8 . . 119.9 ?
C4 C9 C8 . . 120.9(2) ?
C4 C9 H9 . . 119.5 ?
C8 C9 H9 . . 119.5 ?
C11 C10 C3 . . 110.17(18) ?
C11 C10 H10A . . 109.6 ?
C3 C10 H10A . . 109.6 ?
C11 C10 H10B . . 109.6 ?
C3 C10 H10B . . 109.6 ?
H10A C10 H10B . . 108.1 ?
O1 C11 C10 . . 123.4(2) ?
O1 C11 C12 . . 122.2(2) ?
C10 C11 C12 . . 114.3(2) ?
C11 C12 C1 . . 111.99(18) ?
C11 C12 H12A . . 109.2 ?
C1 C12 H12A . . 109.2 ?
C11 C12 H12B . . 109.2 ?
C1 C12 H12B . . 109.2 ?
H12A C12 H12B . . 107.9 ?
C14 C13 C2 . . 113.48(19) ?
C14 C13 H13A . . 108.9 ?
C2 C13 H13A . . 108.9 ?
C14 C13 H13B . . 108.9 ?
C2 C13 H13B . . 108.9 ?
H13A C13 H13B . . 107.7 ?
C17 C14 C13 . . 111.5(2) ?
C17 C14 C15 . . 110.78(19) ?
C13 C14 C15 . . 111.13(19) ?
C17 C14 H14 . . 107.8 ?
C13 C14 H14 . . 107.8 ?
C15 C14 H14 . . 107.8 ?
C14 C15 C16 . . 111.88(18) ?
C14 C15 H15A . . 109.2 ?
C16 C15 H15A . . 109.2 ?
C14 C15 H15B . . 109.2 ?
C16 C15 H15B . . 109.2 ?
H15A C15 H15B . . 107.9 ?
C15 C16 C1 . . 113.49(18) ?
C15 C16 H16A . . 108.9 ?
C1 C16 H16A . . 108.9 ?
C15 C16 H16B . . 108.9 ?
C1 C16 H16B . . 108.9 ?
H16A C16 H16B . . 107.7 ?
C14 C17 H17A . . 109.5 ?
C14 C17 H17B . . 109.5 ?
H17A C17 H17B . . 109.5 ?
C14 C17 H17C . . 109.5 ?
H17A C17 H17C . . 109.5 ?
H17B C17 H17C . . 109.5 ?
C20 C18 C19 . . 107.53(19) ?
C20 C18 C1 . . 113.71(18) ?
C19 C18 C1 . . 112.4(2) ?
C20 C18 H18 . . 107.7 ?
C19 C18 H18 . . 107.7 ?
C1 C18 H18 . . 107.7 ?
N1 C19 C18 . . 177.1(3) ?
N2 C20 C18 . . 178.7(2) ?

loop_
_geom_bond_atom_site_label_1
_geom_bond_atom_site_label_2
_geom_bond_site_symmetry_2
_geom_bond_distance
_geom_bond_publ_flag
O1 C11 . 1.211(3) ?
N1 C19 . 1.137(3) ?
N2 C20 . 1.145(3) ?
C1 C16 . 1.534(3) ?
C1 C12 . 1.547(3) ?
C1 C2 . 1.551(3) ?
C1 C18 . 1.577(3) ?
C2 C13 . 1.543(3) ?
C2 C3 . 1.558(3) ?
C2 H2 . 1.0000 ?
C3 C4 . 1.520(3) ?
C3 C10 . 1.542(3) ?
C3 H3 . 1.0000 ?
C4 C9 . 1.386(3) ?
C4 C5 . 1.395(3) ?
C5 C6 . 1.386(3) ?
C5 H5 . 0.9500 ?
C6 C7 . 1.375(4) ?
C6 H6 . 0.9500 ?
C7 C8 . 1.384(4) ?
C7 H7 . 0.9500 ?
C8 C9 . 1.392(3) ?
C8 H8 . 0.9500 ?
C9 H9 . 0.9500 ?
C10 C11 . 1.498(3) ?
C10 H10A . 0.9900 ?
C10 H10B . 0.9900 ?
C11 C12 . 1.506(3) ?
C12 H12A . 0.9900 ?
C12 H12B . 0.9900 ?
C13 C14 . 1.526(3) ?
C13 H13A . 0.9900 ?
C13 H13B . 0.9900 ?
C14 C17 . 1.522(3) ?
C14 C15 . 1.530(3) ?
C14 H14 . 1.0000 ?
C15 C16 . 1.533(3) ?
C15 H15A . 0.9900 ?
C15 H15B . 0.9900 ?
C16 H16A . 0.9900 ?
C16 H16B . 0.9900 ?
C17 H17A . 0.9800 ?
C17 H17B . 0.9800 ?
C17 H17C . 0.9800 ?
C18 C20 . 1.470(3) ?
C18 C19 . 1.484(3) ?
C18 H18 . 1.0000 ?

loop_
_geom_hbond_atom_site_label_D
_geom_hbond_atom_site_label_H
_geom_hbond_atom_site_label_A
_geom_hbond_site_symmetry_A
_geom_hbond_distance_DH
_geom_hbond_distance_HA
_geom_hbond_distance_DA
_geom_hbond_angle_DHA
C9 H9 O1 1_545 0.95 2.54 3.451(3) 161.7
C12 H12A O1 2_645 0.99 2.35 3.159(2) 138.0
C18 H18 N1 2_646 1.00 2.36 3.306(3) 157.0

loop_
_geom_torsion_atom_site_label_1
_geom_torsion_atom_site_label_2
_geom_torsion_atom_site_label_3
_geom_torsion_atom_site_label_4
_geom_torsion_site_symmetry_1
_geom_torsion_site_symmetry_2
_geom_torsion_site_symmetry_3
_geom_torsion_site_symmetry_4
_geom_torsion
_geom_torsion_publ_flag
C16 C1 C2 C13 . . . . 54.0(2) ?
C12 C1 C2 C13 . . . . 177.03(19) ?
C18 C1 C2 C13 . . . . -64.5(2) ?
C16 C1 C2 C3 . . . . -69.9(2) ?
C12 C1 C2 C3 . . . . 53.1(2) ?
C18 C1 C2 C3 . . . . 171.61(17) ?
C13 C2 C3 C4 . . . . 53.7(2) ?
C1 C2 C3 C4 . . . . 177.04(18) ?
C13 C2 C3 C10 . . . . -179.95(19) ?
C1 C2 C3 C10 . . . . -56.6(2) ?
C10 C3 C4 C9 . . . . -60.6(3) ?
C2 C3 C4 C9 . . . . 64.7(3) ?
C10 C3 C4 C5 . . . . 120.9(2) ?
C2 C3 C4 C5 . . . . -113.8(2) ?
C9 C4 C5 C6 . . . . -0.5(3) ?
C3 C4 C5 C6 . . . . 178.1(2) ?
C4 C5 C6 C7 . . . . -0.7(4) ?
C5 C6 C7 C8 . . . . 1.5(4) ?
C6 C7 C8 C9 . . . . -1.2(4) ?
C5 C4 C9 C8 . . . . 0.8(3) ?
C3 C4 C9 C8 . . . . -177.8(2) ?
C7 C8 C9 C4 . . . . 0.1(4) ?
C4 C3 C10 C11 . . . . -176.4(2) ?
C2 C3 C10 C11 . . . . 57.3(3) ?
C3 C10 C11 O1 . . . . 120.9(2) ?
C3 C10 C11 C12 . . . . -56.3(3) ?
O1 C11 C12 C1 . . . . -124.1(2) ?
C10 C11 C12 C1 . . . . 53.1(3) ?
C16 C1 C12 C11 . . . . 72.3(2) ?
C2 C1 C12 C11 . . . . -50.7(3) ?
C18 C1 C12 C11 . . . . -169.7(2) ?
C1 C2 C13 C14 . . . . -55.3(2) ?
C3 C2 C13 C14 . . . . 68.2(2) ?
C2 C13 C14 C17 . . . . 178.06(19) ?
C2 C13 C14 C15 . . . . 53.9(2) ?
C17 C14 C15 C16 . . . . -176.4(2) ?
C13 C14 C15 C16 . . . . -51.9(3) ?
C14 C15 C16 C1 . . . . 53.7(3) ?
C12 C1 C16 C15 . . . . -178.17(18) ?
C2 C1 C16 C15 . . . . -54.5(2) ?
C18 C1 C16 C15 . . . . 64.2(2) ?
C16 C1 C18 C20 . . . . 171.35(19) ?
C12 C1 C18 C20 . . . . 51.9(2) ?
C2 C1 C18 C20 . . . . -69.0(2) ?
C16 C1 C18 C19 . . . . 48.9(2) ?
C12 C1 C18 C19 . . . . -70.5(2) ?
C2 C1 C18 C19 . . . . 168.59(18) ?

loop_
_cod_related_entry_id
_cod_related_entry_database
_cod_related_entry_code
1 ChemSpider 24743826
